data_7158257
loop_
_publ_author_name
'Landovsk\'y, Tom\'a\<s'
'Babor, Martin'
'\<Cejka, Jan'
'Eigner, V\'aclav'
'Dvo\<r\'akov\'a, Hana'
'Krupi\<cka, Martin'
'Lhot\'ak, Pavel'

_publ_section_title
;
 Nucleophile-induced transformation of phenoxathiin-based thiacalixarenes.
;
_journal_issue 37
_journal_name_full 'Organic &amp; biomolecular chemistry'
_journal_page_first 8075
_journal_page_last 8085
_journal_paper_doi 10.1039/d1ob01487k
_journal_volume 19
_journal_year 2021
_chemical_formula_moiety 'C58 H68 O12 S5, C H3 N O2'
_chemical_formula_sum 'C59 H71 N O14 S5'
_chemical_formula_weight 1178.54
_space_group_IT_number 2
_space_group_name_Hall '-P 1'
_space_group_name_H-M_alt 'P -1'
_symmetry_cell_setting triclinic
_symmetry_space_group_name_Hall '-P 1'
_symmetry_space_group_name_H-M 'P -1'
_atom_sites_solution_hydrogens difmap
_atom_sites_solution_primary other
_atom_sites_solution_secondary difmap
_audit_update_record
;
2021-03-12 deposited with the CCDC.	2021-08-20 downloaded from the CCDC.
;
_cell_angle_alpha 103.5302(9)
_cell_angle_beta 99.6156(9)
_cell_angle_gamma 105.3475(9)
_cell_formula_units_Z 2
_cell_length_a 13.1197(4)
_cell_length_b 15.7488(5)
_cell_length_c 16.2572(5)
_cell_measurement_reflns_used 316
_cell_measurement_temperature 200
_cell_measurement_theta_max 57
_cell_measurement_theta_min 12
_cell_volume 3054.01(17)
_computing_cell_refinement 'Apex3 (Bruker AXS, 2015)'
_computing_data_collection 'Apex3 (Bruker AXS, 2015)'
_computing_data_reduction 'Apex3 (Bruker AXS, 2015)'
_computing_molecular_graphics 'CAMERON (Watkin et al., 1996)'
_computing_publication_material 'CRYSTALS (Betteridge et al., 2003)'
_computing_structure_refinement 'CRYSTALS (Betteridge et al., 2003)'
_computing_structure_solution 'Superflip (Palatinus & Chapuis, 2007)'
_diffrn_ambient_pressure 101
_diffrn_ambient_temperature 200
_diffrn_measured_fraction_theta_full 0.995
_diffrn_measured_fraction_theta_max 0.995
_diffrn_measurement_device Area
_diffrn_measurement_device_type 'Bruker Kappa Apex3'
_diffrn_measurement_method '\f & \w scans'
_diffrn_radiation_monochromator graphite
_diffrn_radiation_type 'Cu K\a'
_diffrn_radiation_wavelength 1.54178
_diffrn_reflns_av_R_equivalents 0.028
_diffrn_reflns_av_unetI/netI 0.038
_diffrn_reflns_limit_h_max 16
_diffrn_reflns_limit_h_min -16
_diffrn_reflns_limit_k_max 19
_diffrn_reflns_limit_k_min -18
_diffrn_reflns_limit_l_max 20
_diffrn_reflns_limit_l_min -20
_diffrn_reflns_number 97564
_diffrn_reflns_theta_full 72.208
_diffrn_reflns_theta_max 72.208
_diffrn_reflns_theta_min 2.883
_diffrn_standards_number 0
_exptl_absorpt_coefficient_mu 2.268
_exptl_absorpt_correction_T_max 0.47
_exptl_absorpt_correction_T_min 0.40
_exptl_absorpt_correction_type multi-scan
_exptl_absorpt_process_details 'SADABS (Siemens, 1996)'
_exptl_crystal_colour colorless
_exptl_crystal_density_diffrn 1.282
_exptl_crystal_density_meas ?
_exptl_crystal_density_method 'not measured'
_exptl_crystal_description block
_exptl_crystal_F_000 1248.000
_exptl_crystal_size_max 0.396
_exptl_crystal_size_mid 0.346
_exptl_crystal_size_min 0.330
_refine_diff_density_max 0.50
_refine_diff_density_min -0.50
_refine_ls_extinction_coef 208(11)
_refine_ls_extinction_method 'Larson (1970), Equation 22'
_refine_ls_goodness_of_fit_ref 0.9754
_refine_ls_hydrogen_treatment constr
_refine_ls_matrix_type full
_refine_ls_number_parameters 771
_refine_ls_number_reflns 11988
_refine_ls_number_restraints 98
_refine_ls_R_factor_all 0.0395
_refine_ls_R_factor_gt 0.0380
_refine_ls_shift/su_max 0.0013893
_refine_ls_shift/su_mean 0.0000627
_refine_ls_structure_factor_coef Fsqd
_refine_ls_weighting_details
;
 Method= Modified Sheldrick 
 w=1/[\s^2^(F^2^) + ( 0.06P)^2^ + 2.07P] 
 ,where P=(max(Fo^2^,0) + 2Fc^2^)/3 
;
_refine_ls_weighting_scheme calc
_refine_ls_wR_factor_all 0.1041
_refine_ls_wR_factor_gt 0.1024
_refine_ls_wR_factor_ref 0.1038
_reflns_limit_h_max 15
_reflns_limit_h_min -16
_reflns_limit_k_max 18
_reflns_limit_k_min -19
_reflns_limit_l_max 20
_reflns_limit_l_min 0
_reflns_number_gt 11362
_reflns_number_total 11990
_reflns_threshold_expression I>2.0\s(I)
_oxford_diffrn_Wilson_B_factor 2.20
_oxford_diffrn_Wilson_scale 83.97
_oxford_refine_ls_r_factor_ref 0.0393
_oxford_refine_ls_scale 0.15490(6)
_oxford_reflns_number_all 11990
_cod_data_source_file d1ob01487k2.cif
_cod_data_source_block 14
_cod_depositor_comments
;
The following automatic conversions were performed:

data item '_exptl_crystal_density_meas' value 'not measured' was
changed to '?' -- the value is perceived as not measured.

Automatic conversion script
Id: cif_fix_values 7556 2019-12-06 15:28:31Z antanas 

 Adding full bibliography for 7158257--7158261.cif.
;
_cod_original_sg_symbol_Hall '-P 1 '
_cod_original_sg_symbol_H-M 'P -1 '
_cod_original_formula_sum 'C59 H71 N1 O14 S5'
_cod_database_code 7158257
_oxford_refine_reflns_threshold_expression_ref I>-3.0\s(I)

loop_
_symmetry_equiv_pos_as_xyz
x,y,z
-x,-y,-z

loop_
_atom_site_label
_atom_site_type_symbol
_atom_site_fract_x
_atom_site_fract_y
_atom_site_fract_z
_atom_site_U_iso_or_equiv
_atom_site_occupancy
_atom_site_adp_type
_atom_site_refinement_flags_posn
_atom_site_refinement_flags_adp
_atom_site_refinement_flags_occupancy
_atom_site_disorder_assembly
_atom_site_disorder_group
_atom_site_attached_hydrogens
C1 C -0.00881(15) 0.23931(14) 0.84105(12) 0.0386 1.0000 Uani . . . . . .
C2 C 0.02344(18) 0.31837(14) 0.81582(15) 0.0493 1.0000 Uani . . . . . .
C3 C -0.0384(2) 0.32444(17) 0.74103(17) 0.0619 1.0000 Uani . . . . . .
C4 C -0.1317(2) 0.25335(19) 0.69394(16) 0.0632 1.0000 Uani . . . . . .
C5 C -0.16343(19) 0.17552(17) 0.71881(16) 0.0571 1.0000 Uani . . . . . .
C6 C -0.10233(17) 0.16755(16) 0.79288(15) 0.0491 1.0000 Uani . . . . . .
S7 S 0.06708(4) 0.22945(4) 0.93653(3) 0.0481 1.0000 Uani . . . . . .
O8 O 0.11323(14) 0.31937(14) 0.99834(10) 0.0659 1.0000 Uani . . . . . .
O9 O -0.00282(14) 0.15723(16) 0.96058(12) 0.0724 1.0000 Uani . . . . . .
C10 C 0.17504(15) 0.18785(14) 0.90773(11) 0.0364 1.0000 Uani . . . . . .
C11 C 0.26498(14) 0.24328(12) 0.88892(10) 0.0310 1.0000 Uani . . . . . .
C12 C 0.34688(13) 0.20433(11) 0.87178(10) 0.0282 1.0000 Uani . . . . . .
C13 C 0.33807(14) 0.11498(12) 0.87351(10) 0.0301 1.0000 Uani . . . . . .
C14 C 0.24761(14) 0.05977(12) 0.89164(11) 0.0335 1.0000 Uani . . . . . .
C15 C 0.16640(15) 0.09806(14) 0.90816(11) 0.0380 1.0000 Uani . . . . . .
S16 S 0.46268(3) 0.26149(3) 0.83883(2) 0.0281 1.0000 Uani . . . . . .
O17 O 0.49705(11) 0.35892(8) 0.87971(8) 0.0394 1.0000 Uani . . . . . .
O18 O 0.54154(9) 0.21487(9) 0.85192(8) 0.0348 1.0000 Uani . . . . . .
C19 C 0.40906(12) 0.24273(10) 0.72604(10) 0.0245 1.0000 Uani . . . . . .
C20 C 0.38775(11) 0.15765(10) 0.66461(10) 0.0214 1.0000 Uani . . . . . .
C21 C 0.33560(11) 0.14796(10) 0.57920(9) 0.0211 1.0000 Uani . . . . . .
C22 C 0.30980(13) 0.22087(10) 0.55596(10) 0.0260 1.0000 Uani . . . . . .
C23 C 0.33687(14) 0.30702(11) 0.61682(11) 0.0297 1.0000 Uani . . . . . .
C24 C 0.38488(13) 0.31561(11) 0.70227(11) 0.0295 1.0000 Uani . . . . . .
S25 S 0.30719(3) 0.04472(2) 0.49338(2) 0.0196 1.0000 Uani . . . . . .
O26 O 0.22717(9) 0.04723(7) 0.42237(7) 0.0268 1.0000 Uani . . . . . .
O27 O 0.40933(9) 0.03796(7) 0.47651(7) 0.0282 1.0000 Uani . . . . . .
C28 C 0.25055(11) -0.05081(9) 0.52954(9) 0.0192 1.0000 Uani . . . . . .
C29 C 0.15301(11) -0.06052(10) 0.55478(9) 0.0200 1.0000 Uani . . . . . .
C30 C 0.10408(11) -0.14382(10) 0.56960(9) 0.0216 1.0000 Uani . . . . . .
O31 O -0.00101(8) -0.15709(8) 0.58017(8) 0.0278 1.0000 Uani . . . . . .
C32 C -0.03427(12) -0.20279(10) 0.63887(10) 0.0242 1.0000 Uani . . . . . .
C33 C -0.10782(12) -0.17440(11) 0.68102(10) 0.0272 1.0000 Uani . . . . . .
C34 C -0.15485(13) -0.22112(12) 0.73528(11) 0.0298 1.0000 Uani . . . . . .
C35 C -0.12359(14) -0.29650(12) 0.74567(12) 0.0331 1.0000 Uani . . . . . .
C36 C -0.04833(13) -0.32410(11) 0.70375(11) 0.0296 1.0000 Uani . . . . . .
C37 C -0.00174(12) -0.27784(10) 0.64843(10) 0.0248 1.0000 Uani . . . . . .
S38 S 0.08463(3) -0.31552(2) 0.58628(3) 0.0271 1.0000 Uani . . . . . .
C39 C 0.15471(11) -0.21156(10) 0.56690(9) 0.0214 1.0000 Uani . . . . . .
C40 C 0.25645(12) -0.19981(10) 0.54490(10) 0.0217 1.0000 Uani . . . . . .
C41 C 0.30123(11) -0.11827(10) 0.52537(9) 0.0210 1.0000 Uani . . . . . .
S42 S -0.01726(4) -0.42213(3) 0.72285(3) 0.0347 1.0000 Uani . . . . . .
O43 O 0.00812(11) -0.47073(8) 0.64710(9) 0.0392 1.0000 Uani . . . . . .
O44 O -0.10329(13) -0.47007(11) 0.75532(13) 0.0594 1.0000 Uani . . . . . .
C45 C 0.10187(17) -0.37517(13) 0.80834(13) 0.0409 1.0000 Uani . . . . . .
C46 C 0.0934(3) -0.3443(2) 0.89338(15) 0.0724 1.0000 Uani . . . . . .
C47 C 0.1866(4) -0.3055(3) 0.95879(19) 0.1043 1.0000 Uani . . . . . .
C48 C 0.2856(4) -0.2987(2) 0.9410(2) 0.1054 1.0000 Uani . . . . . .
C49 C 0.2956(2) -0.3295(2) 0.8564(2) 0.0801 1.0000 Uani . . . . . .
C50 C 0.20172(18) -0.36905(15) 0.78903(15) 0.0499 1.0000 Uani . . . . . .
O51 O 0.26899(11) 0.32806(9) 0.88107(8) 0.0370 1.0000 Uani . . . . . .
C52 C 0.32856(19) 0.40652(14) 0.95868(13) 0.0484 1.0000 Uani . . . . . .
C53 C 0.3388(3) 0.49021(16) 0.92989(19) 0.0736 1.0000 Uani . . . . . .
O54 O 0.41138(9) 0.08609(7) 0.68806(7) 0.0249 1.0000 Uani . . . . . .
C55 C 0.52087(14) 0.08230(13) 0.68317(12) 0.0338 1.0000 Uani . . . . . .
C56 C 0.54264(19) 0.01403(16) 0.72865(15) 0.0499 1.0000 Uani . . . . . .
O57 O 0.10914(9) 0.00858(7) 0.55779(7) 0.0243 1.0000 Uani . . . . . .
C58 C 0.06427(16) 0.03810(12) 0.63085(12) 0.0349 1.0000 Uani . . . . . .
C59 C 0.08373(16) 0.13916(13) 0.64793(13) 0.0398 1.0000 Uani . . . . . .
C60 C 0.24242(16) -0.03811(13) 0.89315(13) 0.0408 1.0000 Uani . . . . . .
C61 C 0.2572(3) -0.09062(17) 0.80688(18) 0.0713 1.0000 Uani . . . . . .
C62 C 0.1327(2) -0.0907(2) 0.9041(2) 0.0797 1.0000 Uani . . . . . .
C63 C 0.3325(3) -0.0323(2) 0.9682(2) 0.0786 1.0000 Uani . . . . . .
C64 C 0.31027(19) 0.38803(13) 0.59163(13) 0.0472 1.0000 Uani D U . . . .
C65 C 0.1857(3) 0.3724(3) 0.5883(3) 0.0846 0.837(5) Uani D U P 1 1 .
C66 C 0.3722(4) 0.47830(18) 0.6590(3) 0.0863 0.837(5) Uani D U P 1 1 .
C67 C 0.3230(4) 0.3869(2) 0.5001(3) 0.0752 0.837(5) Uani D U P 1 1 .
C165 C 0.4319(13) 0.4699(9) 0.6182(10) 0.0552 0.163(5) Uani D U P 1 2 .
C166 C 0.2421(13) 0.4227(9) 0.6378(10) 0.0588 0.163(5) Uani D U P 1 2 .
C167 C 0.2618(14) 0.3699(11) 0.5024(11) 0.0611 0.163(5) Uani D U P 1 2 .
C68 C 0.31884(13) -0.27058(10) 0.54299(12) 0.0285 1.0000 Uani . . . . . .
C69 C 0.42213(15) -0.24155(13) 0.50997(15) 0.0425 1.0000 Uani . . . . . .
C70 C 0.24975(16) -0.36659(11) 0.48164(14) 0.0396 1.0000 Uani . . . . . .
C71 C 0.35572(15) -0.27414(13) 0.63650(14) 0.0404 1.0000 Uani . . . . . .
C72 C -0.23821(15) -0.19013(15) 0.77991(12) 0.0405 1.0000 Uani D U . . . .
C73 C -0.3309(3) -0.1890(4) 0.7138(2) 0.0640 0.736(6) Uani D U P 2 1 .
C74 C -0.2813(4) -0.2492(4) 0.8361(3) 0.0669 0.736(6) Uani D U P 2 1 .
C75 C -0.1801(4) -0.0903(3) 0.8415(4) 0.0941 0.736(6) Uani D U P 2 1 .
C173 C -0.3553(8) -0.2626(11) 0.7215(8) 0.0908 0.264(6) Uani D U P 2 2 .
C174 C -0.2248(8) -0.2008(7) 0.8675(6) 0.0424 0.264(6) Uani D U P 2 2 .
C175 C -0.2318(11) -0.0935(8) 0.7852(8) 0.0706 0.264(6) Uani D U P 2 2 .
N901 N 0.6844(2) 0.4368(2) 0.78547(19) 0.0763 1.0000 Uani . . . . . .
C902 C 0.7593(2) 0.4290(2) 0.8569(2) 0.0749 1.0000 Uani . . . . . .
O903 O 0.6597(2) 0.5068(2) 0.7983(3) 0.1255 1.0000 Uani . . . . . .
O904 O 0.6496(2) 0.3740(2) 0.72002(17) 0.1296 1.0000 Uani . . . . . .
H21 H 0.0879 0.3673 0.8500 0.0566 1.0000 Uiso R . . . . .
H31 H -0.0175 0.3757 0.7198 0.0689 1.0000 Uiso R . . . . .
H41 H -0.1739 0.2581 0.6428 0.0703 1.0000 Uiso R . . . . .
H51 H -0.2274 0.1271 0.6860 0.0655 1.0000 Uiso R . . . . .
H61 H -0.1242 0.1136 0.8105 0.0556 1.0000 Uiso R . . . . .
H131 H 0.3955 0.0905 0.8607 0.0321 1.0000 Uiso R . . . . .
H151 H 0.1040 0.0619 0.9193 0.0430 1.0000 Uiso R . . . . .
H221 H 0.2749 0.2110 0.4984 0.0284 1.0000 Uiso R . . . . .
H241 H 0.4020 0.3709 0.7461 0.0320 1.0000 Uiso R . . . . .
H331 H -0.1259 -0.1214 0.6720 0.0281 1.0000 Uiso R . . . . .
H351 H -0.1523 -0.3284 0.7835 0.0350 1.0000 Uiso R . . . . .
H411 H 0.3683 -0.1080 0.5079 0.0210 1.0000 Uiso R . . . . .
H461 H 0.0244 -0.3487 0.9058 0.0840 1.0000 Uiso R . . . . .
H471 H 0.1823 -0.2857 1.0162 0.1156 1.0000 Uiso R . . . . .
H481 H 0.3482 -0.2720 0.9854 0.1134 1.0000 Uiso R . . . . .
H491 H 0.3663 -0.3227 0.8447 0.0923 1.0000 Uiso R . . . . .
H501 H 0.2052 -0.3891 0.7321 0.0555 1.0000 Uiso R . . . . .
H521 H 0.2860 0.4066 1.0033 0.0552 1.0000 Uiso R . . . . .
H522 H 0.4010 0.4026 0.9823 0.0549 1.0000 Uiso R . . . . .
H533 H 0.3711 0.5421 0.9812 0.1087 1.0000 Uiso R . . . . .
H532 H 0.2673 0.4899 0.9029 0.1090 1.0000 Uiso R . . . . .
H531 H 0.3876 0.4914 0.8907 0.1089 1.0000 Uiso R . . . . .
H551 H 0.5737 0.1448 0.7136 0.0379 1.0000 Uiso R . . . . .
H552 H 0.5217 0.0643 0.6221 0.0380 1.0000 Uiso R . . . . .
H563 H 0.6114 0.0055 0.7255 0.0692 1.0000 Uiso R . . . . .
H562 H 0.5442 0.0343 0.7907 0.0680 1.0000 Uiso R . . . . .
H561 H 0.4859 -0.0438 0.7037 0.0686 1.0000 Uiso R . . . . .
H581 H 0.1026 0.0273 0.6837 0.0390 1.0000 Uiso R . . . . .
H582 H -0.0146 0.0050 0.6191 0.0397 1.0000 Uiso R . . . . .
H593 H 0.0491 0.1621 0.6926 0.0541 1.0000 Uiso R . . . . .
H592 H 0.1609 0.1741 0.6691 0.0542 1.0000 Uiso R . . . . .
H591 H 0.0548 0.1541 0.5973 0.0546 1.0000 Uiso R . . . . .
H611 H 0.2539 -0.1527 0.8081 0.1001 1.0000 Uiso R . . . . .
H612 H 0.3287 -0.0589 0.7986 0.1001 1.0000 Uiso R . . . . .
H613 H 0.1979 -0.0930 0.7592 0.1004 1.0000 Uiso R . . . . .
H623 H 0.1308 -0.1542 0.9002 0.1128 1.0000 Uiso R . . . . .
H622 H 0.1228 -0.0628 0.9593 0.1131 1.0000 Uiso R . . . . .
H621 H 0.0748 -0.0917 0.8562 0.1130 1.0000 Uiso R . . . . .
H631 H 0.3311 -0.0952 0.9659 0.1153 1.0000 Uiso R . . . . .
H632 H 0.3170 -0.0018 1.0228 0.1155 1.0000 Uiso R . . . . .
H633 H 0.4020 0.0033 0.9585 0.1156 1.0000 Uiso R . . . . .
H653 H 0.1631 0.4204 0.5694 0.1011 0.837(5) Uiso R . P 1 1 .
H652 H 0.1707 0.3717 0.6453 0.1013 0.837(5) Uiso R . P 1 1 .
H651 H 0.1447 0.3134 0.5451 0.1008 0.837(5) Uiso R . P 1 1 .
H661 H 0.3474 0.5245 0.6380 0.0991 0.837(5) Uiso R . P 1 1 .
H662 H 0.3500 0.4739 0.7125 0.0990 0.837(5) Uiso R . P 1 1 .
H663 H 0.4518 0.4911 0.6659 0.0997 0.837(5) Uiso R . P 1 1 .
H673 H 0.2976 0.4341 0.4826 0.0961 0.837(5) Uiso R . P 1 1 .
H672 H 0.4032 0.4058 0.5114 0.0952 0.837(5) Uiso R . P 1 1 .
H671 H 0.2880 0.3280 0.4573 0.0963 0.837(5) Uiso R . P 1 1 .
H1653 H 0.4179 0.5233 0.6060 0.0881 0.163(5) Uiso R . P 1 2 .
H1652 H 0.4550 0.4797 0.6803 0.0882 0.163(5) Uiso R . P 1 2 .
H1651 H 0.4879 0.4574 0.5899 0.0876 0.163(5) Uiso R . P 1 2 .
H1661 H 0.2156 0.4626 0.6090 0.0850 0.163(5) Uiso R . P 1 2 .
H1662 H 0.2638 0.4511 0.6996 0.0849 0.163(5) Uiso R . P 1 2 .
H1663 H 0.1851 0.3648 0.6248 0.0853 0.163(5) Uiso R . P 1 2 .
H1673 H 0.2490 0.4230 0.4887 0.0720 0.163(5) Uiso R . P 1 2 .
H1672 H 0.3240 0.3590 0.4822 0.0721 0.163(5) Uiso R . P 1 2 .
H1671 H 0.1977 0.3176 0.4757 0.0718 0.163(5) Uiso R . P 1 2 .
H691 H 0.4575 -0.2877 0.5088 0.0578 1.0000 Uiso R . . . . .
H692 H 0.4718 -0.1835 0.5473 0.0573 1.0000 Uiso R . . . . .
H693 H 0.4029 -0.2381 0.4500 0.0576 1.0000 Uiso R . . . . .
H703 H 0.2961 -0.4056 0.4757 0.0554 1.0000 Uiso R . . . . .
H702 H 0.1904 -0.3963 0.5043 0.0552 1.0000 Uiso R . . . . .
H701 H 0.2188 -0.3636 0.4226 0.0555 1.0000 Uiso R . . . . .
H711 H 0.3961 -0.3180 0.6336 0.0557 1.0000 Uiso R . . . . .
H712 H 0.2922 -0.2947 0.6597 0.0564 1.0000 Uiso R . . . . .
H713 H 0.4039 -0.2139 0.6761 0.0565 1.0000 Uiso R . . . . .
H733 H -0.3859 -0.1728 0.7451 0.0900 0.736(6) Uiso R . P 2 1 .
H732 H -0.3628 -0.2470 0.6676 0.0911 0.736(6) Uiso R . P 2 1 .
H731 H -0.3005 -0.1384 0.6897 0.0898 0.736(6) Uiso R . P 2 1 .
H741 H -0.3297 -0.2221 0.8675 0.0961 0.736(6) Uiso R . P 2 1 .
H742 H -0.2189 -0.2529 0.8798 0.0964 0.736(6) Uiso R . P 2 1 .
H743 H -0.3259 -0.3107 0.7967 0.0959 0.736(6) Uiso R . P 2 1 .
H753 H -0.2336 -0.0656 0.8673 0.1314 0.736(6) Uiso R . P 2 1 .
H752 H -0.1258 -0.0968 0.8882 0.1311 0.736(6) Uiso R . P 2 1 .
H751 H -0.1425 -0.0491 0.8098 0.1315 0.736(6) Uiso R . P 2 1 .
H1731 H -0.4125 -0.2403 0.7419 0.1211 0.264(6) Uiso R . P 2 2 .
H1732 H -0.3688 -0.3252 0.7242 0.1206 0.264(6) Uiso R . P 2 2 .
H1733 H -0.3568 -0.2612 0.6621 0.1214 0.264(6) Uiso R . P 2 2 .
H1743 H -0.2769 -0.1815 0.8967 0.0729 0.264(6) Uiso R . P 2 2 .
H1742 H -0.2334 -0.2649 0.8638 0.0733 0.264(6) Uiso R . P 2 2 .
H1741 H -0.1531 -0.1656 0.9036 0.0728 0.264(6) Uiso R . P 2 2 .
H1753 H -0.2752 -0.0702 0.8224 0.0961 0.264(6) Uiso R . P 2 2 .
H1752 H -0.1555 -0.0576 0.8087 0.0962 0.264(6) Uiso R . P 2 2 .
H1751 H -0.2544 -0.0846 0.7289 0.0960 0.264(6) Uiso R . P 2 2 .
H9021 H 0.8043 0.3918 0.8364 0.1076 1.0000 Uiso R . . . . .
H9022 H 0.8100 0.4919 0.8925 0.1078 1.0000 Uiso R . . . . .
H9023 H 0.7182 0.4023 0.8958 0.1075 1.0000 Uiso R . . . . .

loop_
_atom_site_aniso_label
_atom_site_aniso_U_11
_atom_site_aniso_U_22
_atom_site_aniso_U_33
_atom_site_aniso_U_23
_atom_site_aniso_U_13
_atom_site_aniso_U_12
C1 0.0372(9) 0.0473(11) 0.0373(9) 0.0078(8) 0.0140(7) 0.0242(8)
C2 0.0489(11) 0.0366(10) 0.0583(12) 0.0051(9) 0.0026(10) 0.0210(9)
C3 0.0748(16) 0.0477(13) 0.0696(15) 0.0205(11) 0.0044(13) 0.0350(12)
C4 0.0656(15) 0.0689(16) 0.0530(13) 0.0065(12) -0.0051(11) 0.0401(13)
C5 0.0434(11) 0.0597(14) 0.0555(13) -0.0035(11) 0.0022(10) 0.0194(10)
C6 0.0426(11) 0.0497(12) 0.0571(12) 0.0126(10) 0.0188(9) 0.0168(9)
S7 0.0454(3) 0.0792(4) 0.0365(2) 0.0212(2) 0.0224(2) 0.0360(3)
O8 0.0643(10) 0.1008(14) 0.0341(7) -0.0037(8) 0.0120(7) 0.0491(10)
O9 0.0611(10) 0.1221(16) 0.0779(12) 0.0631(12) 0.0488(9) 0.0511(11)
C10 0.0357(9) 0.0543(11) 0.0273(8) 0.0143(8) 0.0129(7) 0.0217(8)
C11 0.0359(9) 0.0375(9) 0.0207(7) 0.0058(6) 0.0063(6) 0.0163(7)
C12 0.0293(8) 0.0316(8) 0.0214(7) 0.0051(6) 0.0055(6) 0.0088(6)
C13 0.0323(8) 0.0335(8) 0.0259(7) 0.0080(6) 0.0079(6) 0.0129(7)
C14 0.0357(9) 0.0397(9) 0.0259(8) 0.0124(7) 0.0083(7) 0.0104(7)
C15 0.0348(9) 0.0519(11) 0.0323(9) 0.0187(8) 0.0143(7) 0.0126(8)
S16 0.02633(19) 0.0276(2) 0.02486(18) 0.00324(14) 0.00346(14) 0.00499(15)
O17 0.0414(7) 0.0290(6) 0.0335(6) -0.0017(5) 0.0035(5) 0.0008(5)
O18 0.0263(6) 0.0425(7) 0.0333(6) 0.0096(5) 0.0029(5) 0.0110(5)
C19 0.0229(7) 0.0235(7) 0.0258(7) 0.0058(6) 0.0065(6) 0.0059(6)
C20 0.0192(7) 0.0201(7) 0.0280(7) 0.0089(6) 0.0096(6) 0.0071(5)
C21 0.0218(7) 0.0175(7) 0.0259(7) 0.0062(5) 0.0098(5) 0.0073(5)
C22 0.0307(8) 0.0217(7) 0.0282(7) 0.0081(6) 0.0073(6) 0.0117(6)
C23 0.0349(8) 0.0197(7) 0.0360(8) 0.0082(6) 0.0077(7) 0.0118(6)
C24 0.0331(8) 0.0191(7) 0.0337(8) 0.0032(6) 0.0082(7) 0.0081(6)
S25 0.02432(18) 0.01658(16) 0.02236(17) 0.00782(13) 0.01050(13) 0.00891(13)
O26 0.0364(6) 0.0239(5) 0.0227(5) 0.0093(4) 0.0065(4) 0.0122(4)
O27 0.0308(6) 0.0238(5) 0.0388(6) 0.0125(5) 0.0208(5) 0.0124(4)
C28 0.0210(7) 0.0169(6) 0.0214(6) 0.0071(5) 0.0066(5) 0.0066(5)
C29 0.0213(7) 0.0206(7) 0.0217(6) 0.0084(5) 0.0057(5) 0.0104(5)
C30 0.0181(6) 0.0244(7) 0.0265(7) 0.0115(6) 0.0076(5) 0.0087(5)
O31 0.0207(5) 0.0330(6) 0.0421(6) 0.0239(5) 0.0139(4) 0.0134(4)
C32 0.0193(7) 0.0256(7) 0.0311(8) 0.0144(6) 0.0069(6) 0.0068(6)
C33 0.0232(7) 0.0302(8) 0.0342(8) 0.0151(7) 0.0083(6) 0.0126(6)
C34 0.0257(8) 0.0392(9) 0.0326(8) 0.0163(7) 0.0107(6) 0.0159(7)
C35 0.0317(8) 0.0405(9) 0.0409(9) 0.0249(8) 0.0175(7) 0.0169(7)
C36 0.0277(8) 0.0295(8) 0.0410(9) 0.0200(7) 0.0133(7) 0.0127(6)
C37 0.0207(7) 0.0255(7) 0.0326(8) 0.0127(6) 0.0093(6) 0.0091(6)
S38 0.02600(19) 0.02067(18) 0.0424(2) 0.01496(15) 0.01629(16) 0.00982(14)
C39 0.0212(7) 0.0186(7) 0.0257(7) 0.0088(5) 0.0061(5) 0.0064(5)
C40 0.0214(7) 0.0191(7) 0.0270(7) 0.0079(5) 0.0069(5) 0.0087(5)
C41 0.0204(7) 0.0196(7) 0.0258(7) 0.0079(5) 0.0083(5) 0.0081(5)
S42 0.0376(2) 0.0304(2) 0.0516(3) 0.02587(19) 0.02257(19) 0.01666(17)
O43 0.0469(7) 0.0260(6) 0.0496(7) 0.0143(5) 0.0174(6) 0.0130(5)
O44 0.0594(9) 0.0535(9) 0.1033(13) 0.0569(9) 0.0520(9) 0.0302(7)
C45 0.0592(12) 0.0370(10) 0.0411(10) 0.0211(8) 0.0130(9) 0.0300(9)
C46 0.125(2) 0.0806(18) 0.0435(12) 0.0258(12) 0.0258(14) 0.0747(18)
C47 0.189(4) 0.093(2) 0.0462(15) 0.0111(15) -0.003(2) 0.098(3)
C48 0.145(4) 0.0573(17) 0.083(2) 0.0108(15) -0.056(2) 0.042(2)
C49 0.0665(17) 0.0658(17) 0.097(2) 0.0375(16) -0.0220(15) 0.0179(13)
C50 0.0500(12) 0.0504(12) 0.0565(12) 0.0291(10) 0.0046(10) 0.0210(10)
O51 0.0457(7) 0.0347(6) 0.0299(6) 0.0040(5) 0.0051(5) 0.0188(5)
C52 0.0574(12) 0.0450(11) 0.0350(10) -0.0059(8) 0.0051(9) 0.0225(10)
C53 0.091(2) 0.0373(12) 0.0688(16) -0.0016(11) -0.0076(14) 0.0137(12)
O54 0.0268(5) 0.0234(5) 0.0292(5) 0.0110(4) 0.0078(4) 0.0122(4)
C55 0.0343(9) 0.0426(10) 0.0364(9) 0.0147(7) 0.0138(7) 0.0255(8)
C56 0.0560(12) 0.0571(13) 0.0559(12) 0.0270(10) 0.0147(10) 0.0392(11)
O57 0.0285(5) 0.0256(5) 0.0302(5) 0.0140(4) 0.0144(4) 0.0176(4)
C58 0.0459(10) 0.0376(9) 0.0376(9) 0.0171(7) 0.0259(8) 0.0251(8)
C59 0.0470(10) 0.0355(9) 0.0447(10) 0.0088(8) 0.0221(8) 0.0215(8)
C60 0.0450(10) 0.0379(10) 0.0410(10) 0.0175(8) 0.0120(8) 0.0091(8)
C61 0.108(2) 0.0375(12) 0.0692(16) 0.0134(11) 0.0378(16) 0.0162(13)
C62 0.0711(17) 0.0612(16) 0.126(3) 0.0549(18) 0.0447(18) 0.0151(13)
C63 0.092(2) 0.0596(16) 0.0779(18) 0.0309(14) -0.0125(15) 0.0254(14)
C64 0.0734(14) 0.0253(9) 0.0457(10) 0.0100(8) 0.0045(9) 0.0267(9)
C65 0.088(3) 0.068(2) 0.114(3) 0.033(2) 0.009(2) 0.055(2)
C66 0.131(3) 0.0225(12) 0.084(2) 0.0079(14) -0.024(2) 0.0275(16)
C67 0.134(3) 0.0459(18) 0.075(2) 0.0394(16) 0.042(2) 0.047(2)
C165 0.078(5) 0.025(4) 0.060(4) 0.018(4) -0.000(4) 0.017(4)
C166 0.079(5) 0.038(4) 0.063(4) 0.009(4) 0.009(4) 0.034(4)
C167 0.092(5) 0.031(4) 0.054(4) 0.015(4) -0.011(5) 0.026(4)
C68 0.0258(8) 0.0206(7) 0.0474(9) 0.0150(7) 0.0154(7) 0.0124(6)
C69 0.0370(9) 0.0308(9) 0.0801(14) 0.0271(9) 0.0342(10) 0.0219(8)
C70 0.0419(10) 0.0221(8) 0.0588(12) 0.0091(8) 0.0197(9) 0.0143(7)
C71 0.0333(9) 0.0395(10) 0.0588(12) 0.0266(9) 0.0094(8) 0.0185(8)
C72 0.0399(9) 0.0609(12) 0.0429(10) 0.0284(9) 0.0238(8) 0.0321(9)
C73 0.0451(17) 0.126(3) 0.0613(19) 0.052(2) 0.0330(15) 0.058(2)
C74 0.075(3) 0.101(3) 0.080(3) 0.065(3) 0.058(2) 0.062(2)
C75 0.070(3) 0.082(3) 0.110(4) -0.022(3) 0.051(3) 0.017(2)
C173 0.038(4) 0.142(8) 0.071(6) -0.009(6) 0.014(4) 0.029(5)
C174 0.045(4) 0.061(5) 0.040(4) 0.025(4) 0.026(3) 0.031(4)
C175 0.105(6) 0.084(6) 0.074(6) 0.045(5) 0.059(5) 0.072(5)
N901 0.0547(13) 0.0859(18) 0.0866(18) 0.0312(15) 0.0350(13) 0.0033(12)
C902 0.0654(16) 0.089(2) 0.0731(17) 0.0320(16) 0.0339(14) 0.0119(14)
O903 0.0947(19) 0.119(2) 0.196(3) 0.087(2) 0.051(2) 0.0434(17)
O904 0.0784(16) 0.177(3) 0.0735(15) -0.0047(17) 0.0251(12) -0.0242(17)

loop_
_atom_type_symbol
_atom_type_scat_dispersion_real
_atom_type_scat_dispersion_imag
_atom_type_scat_Cromer_Mann_a1
_atom_type_scat_Cromer_Mann_b1
_atom_type_scat_Cromer_Mann_a2
_atom_type_scat_Cromer_Mann_b2
_atom_type_scat_Cromer_Mann_a3
_atom_type_scat_Cromer_Mann_b3
_atom_type_scat_Cromer_Mann_a4
_atom_type_scat_Cromer_Mann_b4
_atom_type_scat_Cromer_Mann_c
_atom_type_scat_source
C 0.0181 0.0091 2.3100 20.8439 1.0200 10.2075 1.5886 0.5687 0.8650 51.6512 0.2156 'International Tables Vol C 4.2.6.8 and 6.1.1.4'
H 0.0000 0.0000 0.4930 10.5109 0.3229 26.1257 0.1402 3.1424 0.0408 57.7998 0.0030 'International Tables Vol C 4.2.6.8 and 6.1.1.4'
N 0.0311 0.0180 12.2126 0.0057 3.1322 9.8933 2.0125 28.9975 1.1663 0.5826 -11.5290 'International Tables Vol C 4.2.6.8 and 6.1.1.4'
O 0.0492 0.0322 3.0485 13.2771 2.2868 5.7011 1.5463 0.3239 0.8670 32.9089 0.2508 'International Tables Vol C 4.2.6.8 and 6.1.1.4'
S 0.3331 0.5567 6.9053 1.4679 5.2034 22.2151 1.4379 0.2536 1.5863 56.1720 0.8669 'International Tables Vol C 4.2.6.8 and 6.1.1.4'

loop_
_geom_angle_atom_site_label_1
_geom_angle_site_symmetry_1
_geom_angle_atom_site_label_2
_geom_angle_site_symmetry_2
_geom_angle_atom_site_label_3
_geom_angle_site_symmetry_3
_geom_angle
_geom_angle_publ_flag
C2 . C1 . C6 . 120.78(19) yes
C2 . C1 . S7 . 120.24(16) yes
C6 . C1 . S7 . 118.96(17) yes
C1 . C2 . C3 . 118.9(2) yes
C1 . C2 . H21 . 119.6 no
C3 . C2 . H21 . 121.5 no
C2 . C3 . C4 . 120.0(2) yes
C2 . C3 . H31 . 121.8 no
C4 . C3 . H31 . 118.1 no
C3 . C4 . C5 . 121.0(2) yes
C3 . C4 . H41 . 119.5 no
C5 . C4 . H41 . 119.4 no
C4 . C5 . C6 . 119.9(2) yes
C4 . C5 . H51 . 120.4 no
C6 . C5 . H51 . 119.7 no
C1 . C6 . C5 . 119.3(2) yes
C1 . C6 . H61 . 120.5 no
C5 . C6 . H61 . 120.2 no
C1 . S7 . O8 . 108.28(10) yes
C1 . S7 . O9 . 106.82(10) yes
O8 . S7 . O9 . 118.85(12) yes
C1 . S7 . C10 . 107.44(8) yes
O8 . S7 . C10 . 109.22(9) yes
O9 . S7 . C10 . 105.71(10) yes
S7 . C10 . C11 . 122.15(15) yes
S7 . C10 . C15 . 116.38(14) yes
C11 . C10 . C15 . 121.44(16) yes
C10 . C11 . C12 . 116.76(16) yes
C10 . C11 . O51 . 121.35(15) yes
C12 . C11 . O51 . 121.71(16) yes
C11 . C12 . C13 . 121.31(15) yes
C11 . C12 . S16 . 123.08(13) yes
C13 . C12 . S16 . 115.45(12) yes
C12 . C13 . C14 . 121.61(16) yes
C12 . C13 . H131 . 118.8 no
C14 . C13 . H131 . 119.6 no
C13 . C14 . C15 . 117.10(17) yes
C13 . C14 . C60 . 119.42(16) yes
C15 . C14 . C60 . 123.48(16) yes
C10 . C15 . C14 . 121.76(17) yes
C10 . C15 . H151 . 119.5 no
C14 . C15 . H151 . 118.8 no
C12 . S16 . O17 . 110.86(8) yes
C12 . S16 . O18 . 106.99(8) yes
O17 . S16 . O18 . 117.33(8) yes
C12 . S16 . C19 . 102.51(7) yes
O17 . S16 . C19 . 107.09(8) yes
O18 . S16 . C19 . 111.08(7) yes
S16 . C19 . C20 . 121.76(12) yes
S16 . C19 . C24 . 116.64(12) yes
C20 . C19 . C24 . 121.54(14) yes
C19 . C20 . C21 . 116.78(13) yes
C19 . C20 . O54 . 121.48(13) yes
C21 . C20 . O54 . 121.65(13) yes
C20 . C21 . C22 . 121.39(13) yes
C20 . C21 . S25 . 121.72(11) yes
C22 . C21 . S25 . 116.75(11) yes
C21 . C22 . C23 . 121.31(14) yes
C21 . C22 . H221 . 118.2 no
C23 . C22 . H221 . 120.5 no
C22 . C23 . C24 . 117.22(14) yes
C22 . C23 . C64 . 121.72(15) yes
C24 . C23 . C64 . 121.01(15) yes
C19 . C24 . C23 . 121.61(14) yes
C19 . C24 . H241 . 117.5 no
C23 . C24 . H241 . 120.9 no
C21 . S25 . O26 . 106.93(7) yes
C21 . S25 . O27 . 107.70(7) yes
O26 . S25 . O27 . 117.43(7) yes
C21 . S25 . C28 . 109.09(7) yes
O26 . S25 . C28 . 108.78(6) yes
O27 . S25 . C28 . 106.72(6) yes
S25 . C28 . C29 . 119.88(11) yes
S25 . C28 . C41 . 118.40(11) yes
C29 . C28 . C41 . 121.53(13) yes
C28 . C29 . C30 . 117.03(13) yes
C28 . C29 . O57 . 117.98(12) yes
C30 . C29 . O57 . 124.85(13) yes
C29 . C30 . O31 . 115.28(12) yes
C29 . C30 . C39 . 121.89(13) yes
O31 . C30 . C39 . 122.64(13) yes
C30 . O31 . C32 . 119.29(11) yes
O31 . C32 . C33 . 116.10(13) yes
O31 . C32 . C37 . 121.01(13) yes
C33 . C32 . C37 . 122.68(14) yes
C32 . C33 . C34 . 121.08(14) yes
C32 . C33 . H331 . 118.2 no
C34 . C33 . H331 . 120.7 no
C33 . C34 . C35 . 117.19(14) yes
C33 . C34 . C72 . 120.47(15) yes
C35 . C34 . C72 . 122.34(15) yes
C34 . C35 . C36 . 121.41(15) yes
C34 . C35 . H351 . 119.1 no
C36 . C35 . H351 . 119.4 no
C35 . C36 . C37 . 121.53(14) yes
C35 . C36 . S42 . 116.18(12) yes
C37 . C36 . S42 . 122.28(12) yes
C36 . C37 . C32 . 116.10(14) yes
C36 . C37 . S38 . 123.52(12) yes
C32 . C37 . S38 . 120.18(11) yes
C37 . S38 . C39 . 101.02(7) yes
S38 . C39 . C30 . 118.14(11) yes
S38 . C39 . C40 . 120.95(11) yes
C30 . C39 . C40 . 120.83(13) yes
C39 . C40 . C41 . 116.45(13) yes
C39 . C40 . C68 . 123.74(13) yes
C41 . C40 . C68 . 119.81(13) yes
C40 . C41 . C28 . 122.06(13) yes
C40 . C41 . H411 . 119.8 no
C28 . C41 . H411 . 118.1 no
C36 . S42 . O43 . 109.08(8) yes
C36 . S42 . O44 . 107.28(8) yes
O43 . S42 . O44 . 119.02(9) yes
C36 . S42 . C45 . 104.01(8) yes
O43 . S42 . C45 . 108.52(9) yes
O44 . S42 . C45 . 107.91(10) yes
S42 . C45 . C46 . 119.3(2) yes
S42 . C45 . C50 . 119.19(16) yes
C46 . C45 . C50 . 121.5(2) yes
C45 . C46 . C47 . 118.7(3) yes
C45 . C46 . H461 . 120.7 no
C47 . C46 . H461 . 120.5 no
C46 . C47 . C48 . 120.6(3) yes
C46 . C47 . H471 . 119.9 no
C48 . C47 . H471 . 119.5 no
C47 . C48 . C49 . 121.5(3) yes
C47 . C48 . H481 . 120.1 no
C49 . C48 . H481 . 118.4 no
C48 . C49 . C50 . 118.8(3) yes
C48 . C49 . H491 . 120.4 no
C50 . C49 . H491 . 120.8 no
C49 . C50 . C45 . 118.9(3) yes
C49 . C50 . H501 . 121.2 no
C45 . C50 . H501 . 119.8 no
C11 . O51 . C52 . 116.30(14) yes
O51 . C52 . C53 . 106.17(17) yes
O51 . C52 . H521 . 109.2 no
C53 . C52 . H521 . 110.1 no
O51 . C52 . H522 . 110.6 no
C53 . C52 . H522 . 111.0 no
H521 . C52 . H522 . 109.8 no
C52 . C53 . H533 . 106.9 no
C52 . C53 . H532 . 109.3 no
H533 . C53 . H532 . 110.0 no
C52 . C53 . H531 . 108.0 no
H533 . C53 . H531 . 109.4 no
H532 . C53 . H531 . 113.0 no
C20 . O54 . C55 . 113.96(11) yes
O54 . C55 . C56 . 107.06(15) yes
O54 . C55 . H551 . 107.9 no
C56 . C55 . H551 . 110.7 no
O54 . C55 . H552 . 107.9 no
C56 . C55 . H552 . 112.5 no
H551 . C55 . H552 . 110.5 no
C55 . C56 . H563 . 111.8 no
C55 . C56 . H562 . 111.5 no
H563 . C56 . H562 . 106.7 no
C55 . C56 . H561 . 110.0 no
H563 . C56 . H561 . 109.7 no
H562 . C56 . H561 . 107.1 no
C29 . O57 . C58 . 119.16(11) yes
O57 . C58 . C59 . 107.24(13) yes
O57 . C58 . H581 . 110.2 no
C59 . C58 . H581 . 108.5 no
O57 . C58 . H582 . 112.0 no
C59 . C58 . H582 . 110.4 no
H581 . C58 . H582 . 108.4 no
C58 . C59 . H593 . 111.2 no
C58 . C59 . H592 . 111.8 no
H593 . C59 . H592 . 106.1 no
C58 . C59 . H591 . 112.2 no
H593 . C59 . H591 . 106.5 no
H592 . C59 . H591 . 108.8 no
C14 . C60 . C61 . 109.37(16) yes
C14 . C60 . C62 . 111.51(18) yes
C61 . C60 . C62 . 107.5(2) yes
C14 . C60 . C63 . 108.60(17) yes
C61 . C60 . C63 . 110.2(2) yes
C62 . C60 . C63 . 109.6(2) yes
C60 . C61 . H611 . 109.1 no
C60 . C61 . H612 . 109.4 no
H611 . C61 . H612 . 109.6 no
C60 . C61 . H613 . 108.5 no
H611 . C61 . H613 . 109.8 no
H612 . C61 . H613 . 110.4 no
C60 . C62 . H623 . 108.8 no
C60 . C62 . H622 . 110.2 no
H623 . C62 . H622 . 109.2 no
C60 . C62 . H621 . 108.7 no
H623 . C62 . H621 . 108.7 no
H622 . C62 . H621 . 111.2 no
C60 . C63 . H631 . 107.5 no
C60 . C63 . H632 . 107.5 no
H631 . C63 . H632 . 111.0 no
C60 . C63 . H633 . 106.5 no
H631 . C63 . H633 . 111.2 no
H632 . C63 . H633 . 112.8 no
C23 . C64 . C65 . 106.48(19) yes
C23 . C64 . C66 . 112.22(18) yes
C65 . C64 . C66 . 106.8(3) yes
C23 . C64 . C67 . 111.04(19) yes
C65 . C64 . C67 . 106.4(3) yes
C66 . C64 . C67 . 113.5(3) yes
C23 . C64 . C165 . 103.9(5) yes
C23 . C64 . C166 . 113.8(6) yes
C165 . C64 . C166 . 108.5(7) yes
C23 . C64 . C167 . 115.1(6) yes
C165 . C64 . C167 . 109.0(7) yes
C166 . C64 . C167 . 106.3(7) yes
C64 . C65 . H653 . 110.1 no
C64 . C65 . H652 . 111.3 no
H653 . C65 . H652 . 109.9 no
C64 . C65 . H651 . 107.4 no
H653 . C65 . H651 . 108.2 no
H652 . C65 . H651 . 109.9 no
C64 . C66 . H661 . 105.7 no
C64 . C66 . H662 . 106.2 no
H661 . C66 . H662 . 109.9 no
C64 . C66 . H663 . 110.8 no
H661 . C66 . H663 . 111.4 no
H662 . C66 . H663 . 112.6 no
C64 . C67 . H673 . 109.9 no
C64 . C67 . H672 . 99.6 no
H673 . C67 . H672 . 109.1 no
C64 . C67 . H671 . 114.0 no
H673 . C67 . H671 . 110.8 no
H672 . C67 . H671 . 112.9 no
C64 . C165 . H1653 . 106.3 no
C64 . C165 . H1652 . 102.0 no
H1653 . C165 . H1652 . 111.1 no
C64 . C165 . H1651 . 118.7 no
H1653 . C165 . H1651 . 108.2 no
H1652 . C165 . H1651 . 110.3 no
C64 . C166 . H1661 . 108.4 no
C64 . C166 . H1662 . 122.3 no
H1661 . C166 . H1662 . 109.7 no
C64 . C166 . H1663 . 96.6 no
H1661 . C166 . H1663 . 109.6 no
H1662 . C166 . H1663 . 109.2 no
C64 . C167 . H1673 . 112.7 no
C64 . C167 . H1672 . 95.2 no
H1673 . C167 . H1672 . 110.0 no
C64 . C167 . H1671 . 118.3 no
H1673 . C167 . H1671 . 109.1 no
H1672 . C167 . H1671 . 110.9 no
C40 . C68 . C69 . 111.24(12) yes
C40 . C68 . C70 . 112.10(13) yes
C69 . C68 . C70 . 106.46(14) yes
C40 . C68 . C71 . 108.61(13) yes
C69 . C68 . C71 . 107.12(15) yes
C70 . C68 . C71 . 111.20(14) yes
C68 . C69 . H691 . 108.5 no
C68 . C69 . H692 . 111.4 no
H691 . C69 . H692 . 109.0 no
C68 . C69 . H693 . 110.4 no
H691 . C69 . H693 . 107.5 no
H692 . C69 . H693 . 110.0 no
C68 . C70 . H703 . 108.6 no
C68 . C70 . H702 . 112.4 no
H703 . C70 . H702 . 107.2 no
C68 . C70 . H701 . 111.5 no
H703 . C70 . H701 . 108.2 no
H702 . C70 . H701 . 108.6 no
C68 . C71 . H711 . 106.9 no
C68 . C71 . H712 . 110.2 no
H711 . C71 . H712 . 109.9 no
C68 . C71 . H713 . 112.4 no
H711 . C71 . H713 . 108.6 no
H712 . C71 . H713 . 108.8 no
C34 . C72 . C73 . 110.32(18) yes
C34 . C72 . C74 . 113.27(19) yes
C73 . C72 . C74 . 109.7(2) yes
C34 . C72 . C75 . 107.70(19) yes
C73 . C72 . C75 . 108.7(3) yes
C74 . C72 . C75 . 107.1(3) yes
C34 . C72 . C173 . 104.4(4) yes
C34 . C72 . C174 . 110.8(3) yes
C173 . C72 . C174 . 107.4(6) yes
C34 . C72 . C175 . 112.8(4) yes
C173 . C72 . C175 . 112.1(6) yes
C174 . C72 . C175 . 109.2(5) yes
C72 . C73 . H733 . 107.8 no
C72 . C73 . H732 . 112.5 no
H733 . C73 . H732 . 111.8 no
C72 . C73 . H731 . 105.7 no
H733 . C73 . H731 . 108.3 no
H732 . C73 . H731 . 110.6 no
C72 . C74 . H741 . 109.2 no
C72 . C74 . H742 . 110.6 no
H741 . C74 . H742 . 109.8 no
C72 . C74 . H743 . 107.6 no
H741 . C74 . H743 . 107.9 no
H742 . C74 . H743 . 111.6 no
C72 . C75 . H753 . 110.0 no
C72 . C75 . H752 . 104.8 no
H753 . C75 . H752 . 109.9 no
C72 . C75 . H751 . 111.2 no
H753 . C75 . H751 . 110.6 no
H752 . C75 . H751 . 110.2 no
C72 . C173 . H1731 . 107.7 no
C72 . C173 . H1732 . 115.4 no
H1731 . C173 . H1732 . 107.8 no
C72 . C173 . H1733 . 105.5 no
H1731 . C173 . H1733 . 110.7 no
H1732 . C173 . H1733 . 109.7 no
C72 . C174 . H1743 . 111.9 no
C72 . C174 . H1742 . 109.3 no
H1743 . C174 . H1742 . 109.5 no
C72 . C174 . H1741 . 111.7 no
H1743 . C174 . H1741 . 107.7 no
H1742 . C174 . H1741 . 106.6 no
C72 . C175 . H1753 . 113.0 no
C72 . C175 . H1752 . 106.0 no
H1753 . C175 . H1752 . 109.8 no
C72 . C175 . H1751 . 113.3 no
H1753 . C175 . H1751 . 107.3 no
H1752 . C175 . H1751 . 107.3 no
C902 . N901 . O903 . 116.3(3) yes
C902 . N901 . O904 . 118.4(3) yes
O903 . N901 . O904 . 125.3(4) yes
N901 . C902 . H9021 . 111.9 no
N901 . C902 . H9022 . 109.8 no
H9021 . C902 . H9022 . 107.4 no
N901 . C902 . H9023 . 109.6 no
H9021 . C902 . H9023 . 110.4 no
H9022 . C902 . H9023 . 107.6 no

loop_
_geom_bond_atom_site_label_1
_geom_bond_site_symmetry_1
_geom_bond_atom_site_label_2
_geom_bond_site_symmetry_2
_geom_bond_distance
_geom_bond_publ_flag
C1 . C2 . 1.384(3) yes
C1 . C6 . 1.388(3) yes
C1 . S7 . 1.7615(19) yes
C2 . C3 . 1.382(3) yes
C2 . H21 . 0.957 no
C3 . C4 . 1.378(4) yes
C3 . H31 . 0.944 no
C4 . C5 . 1.363(4) yes
C4 . H41 . 0.950 no
C5 . C6 . 1.382(3) yes
C5 . H51 . 0.944 no
C6 . H61 . 0.949 no
S7 . O8 . 1.4349(19) yes
S7 . O9 . 1.4364(19) yes
S7 . C10 . 1.7954(18) yes
C10 . C11 . 1.396(3) yes
C10 . C15 . 1.390(3) yes
C11 . C12 . 1.406(2) yes
C11 . O51 . 1.359(2) yes
C12 . C13 . 1.388(2) yes
C12 . S16 . 1.7831(17) yes
C13 . C14 . 1.394(2) yes
C13 . H131 . 0.964 no
C14 . C15 . 1.390(3) yes
C14 . C60 . 1.531(3) yes
C15 . H151 . 0.937 no
S16 . O17 . 1.4338(13) yes
S16 . O18 . 1.4342(13) yes
S16 . C19 . 1.7748(15) yes
C19 . C20 . 1.398(2) yes
C19 . C24 . 1.388(2) yes
C20 . C21 . 1.396(2) yes
C20 . O54 . 1.3631(17) yes
C21 . C22 . 1.393(2) yes
C21 . S25 . 1.7812(14) yes
C22 . C23 . 1.395(2) yes
C22 . H221 . 0.927 no
C23 . C24 . 1.385(2) yes
C23 . C64 . 1.533(2) yes
C24 . H241 . 0.932 no
S25 . O26 . 1.4404(11) yes
S25 . O27 . 1.4376(11) yes
S25 . C28 . 1.7690(14) yes
C28 . C29 . 1.3896(19) yes
C28 . C41 . 1.3895(19) yes
C29 . C30 . 1.395(2) yes
C29 . O57 . 1.3542(17) yes
C30 . O31 . 1.3848(17) yes
C30 . C39 . 1.394(2) yes
O31 . C32 . 1.3831(18) yes
C32 . C33 . 1.381(2) yes
C32 . C37 . 1.391(2) yes
C33 . C34 . 1.395(2) yes
C33 . H331 . 0.962 no
C34 . C35 . 1.391(2) yes
C34 . C72 . 1.531(2) yes
C35 . C36 . 1.393(2) yes
C35 . H351 . 0.946 no
C36 . C37 . 1.403(2) yes
C36 . S42 . 1.7780(16) yes
C37 . S38 . 1.7650(15) yes
S38 . C39 . 1.7794(14) yes
C39 . C40 . 1.415(2) yes
C40 . C41 . 1.396(2) yes
C40 . C68 . 1.5454(19) yes
C41 . H411 . 0.954 no
S42 . O43 . 1.4296(14) yes
S42 . O44 . 1.4343(14) yes
S42 . C45 . 1.761(2) yes
C45 . C46 . 1.388(3) yes
C45 . C50 . 1.382(3) yes
C46 . C47 . 1.366(5) yes
C46 . H461 . 0.948 no
C47 . C48 . 1.360(6) yes
C47 . H471 . 0.929 no
C48 . C49 . 1.387(5) yes
C48 . H481 . 0.921 no
C49 . C50 . 1.388(3) yes
C49 . H491 . 0.961 no
C50 . H501 . 0.919 no
O51 . C52 . 1.469(2) yes
C52 . C53 . 1.480(3) yes
C52 . H521 . 0.987 no
C52 . H522 . 0.988 no
C53 . H533 . 0.961 no
C53 . H532 . 0.966 no
C53 . H531 . 0.975 no
O54 . C55 . 1.4679(19) yes
C55 . C56 . 1.499(2) yes
C55 . H551 . 0.995 no
C55 . H552 . 0.969 no
C56 . H563 . 0.954 no
C56 . H562 . 0.979 no
C56 . H561 . 0.956 no
O57 . C58 . 1.4469(18) yes
C58 . C59 . 1.493(2) yes
C58 . H581 . 0.995 no
C58 . H582 . 0.990 no
C59 . H593 . 0.969 no
C59 . H592 . 0.973 no
C59 . H591 . 0.954 no
C60 . C61 . 1.524(3) yes
C60 . C62 . 1.521(3) yes
C60 . C63 . 1.518(3) yes
C61 . H611 . 0.972 no
C61 . H612 . 0.986 no
C61 . H613 . 0.988 no
C62 . H623 . 0.981 no
C62 . H622 . 0.949 no
C62 . H621 . 0.987 no
C63 . H631 . 0.977 no
C63 . H632 . 0.986 no
C63 . H633 . 0.993 no
C64 . C65 . 1.577(4) yes
C64 . C66 . 1.498(3) yes
C64 . C67 . 1.522(4) yes
C64 . C165 . 1.678(15) yes
C64 . C166 . 1.397(15) yes
C64 . C167 . 1.411(16) yes
C65 . H653 . 0.975 no
C65 . H652 . 0.981 no
C65 . H651 . 0.975 no
C66 . H661 . 0.978 no
C66 . H662 . 0.974 no
C66 . H663 . 0.992 no
C67 . H673 . 0.972 no
C67 . H672 . 0.987 no
C67 . H671 . 0.959 no
C165 . H1653 . 0.964 no
C165 . H1652 . 0.967 no
C165 . H1651 . 0.967 no
C166 . H1661 . 0.966 no
C166 . H1662 . 0.959 no
C166 . H1663 . 0.965 no
C167 . H1673 . 0.964 no
C167 . H1672 . 0.970 no
C167 . H1671 . 0.958 no
C68 . C69 . 1.537(2) yes
C68 . C70 . 1.539(2) yes
C68 . C71 . 1.535(3) yes
C69 . H691 . 0.959 no
C69 . H692 . 0.961 no
C69 . H693 . 0.984 no
C70 . H703 . 0.973 no
C70 . H702 . 0.971 no
C70 . H701 . 0.994 no
C71 . H711 . 0.973 no
C71 . H712 . 0.980 no
C71 . H713 . 0.988 no
C72 . C73 . 1.489(3) yes
C72 . C74 . 1.520(4) yes
C72 . C75 . 1.559(5) yes
C72 . C173 . 1.626(11) yes
C72 . C174 . 1.460(8) yes
C72 . C175 . 1.482(10) yes
C73 . H733 . 1.002 no
C73 . H732 . 0.971 no
C73 . H731 . 0.989 no
C74 . H741 . 0.999 no
C74 . H742 . 1.014 no
C74 . H743 . 0.988 no
C75 . H753 . 0.993 no
C75 . H752 . 0.994 no
C75 . H751 . 1.000 no
C173 . H1731 . 0.981 no
C173 . H1732 . 0.968 no
C173 . H1733 . 0.968 no
C174 . H1743 . 0.967 no
C174 . H1742 . 0.971 no
C174 . H1741 . 0.961 no
C175 . H1753 . 0.973 no
C175 . H1752 . 0.970 no
C175 . H1751 . 0.969 no
N901 . C902 . 1.442(4) yes
N901 . O903 . 1.211(4) yes
N901 . O904 . 1.194(3) yes
C902 . H9021 . 0.980 no
C902 . H9022 . 1.006 no
C902 . H9023 . 0.992 no

loop_
_geom_hbond_atom_site_label_D
_geom_hbond_site_symmetry_D
_geom_hbond_atom_site_label_H
_geom_hbond_site_symmetry_H
_geom_hbond_atom_site_label_A
_geom_hbond_site_symmetry_A
_geom_hbond_angle_DHA
_geom_hbond_distance_DH
_geom_hbond_distance_HA
_geom_hbond_distance_DA
_geom_hbond_publ_flag
C33 . H331 . O26 2_556 151 0.96 2.54 3.412(2) yes
C52 . H521 . O8 . 132 0.99 2.30 3.041(5) yes
C53 . H533 . O17 2_667 158 0.96 2.48 3.389(5) yes
C55 . H552 . O27 . 141 0.97 2.45 3.261(2) yes
C55 . H552 . O27 2_656 139 0.97 2.46 3.252(2) yes
C62 . H622 . O9 2_557 122 0.95 2.60 3.198(5) yes
C167 . H1671 . C32 2_556 160 0.96 2.53 3.441(5) yes
C69 . H692 . O27 2_656 135 0.96 2.56 3.313(2) yes
